data_4322142
loop_
_publ_author_name
'F. Albert Cotton'
'Evgeny V. Dikarev'
'Marina A. Petrukhina'

_publ_section_title
;
 Mixed Chloride/Phosphine Complexes of the Dirhenium Core. 5. Reduction or
 Disproportionation at the Re26+ Unit in Reactions with Tertiary
 Phosphines in Different Solvents
;
_journal_name_full 'Inorganic Chemistry'
_journal_page_first 3384
_journal_page_last 3389
_journal_paper_doi 10.1021/ic990114f
_journal_volume 38
_journal_year 1999
_chemical_compound_source synthesized
_chemical_formula_analytical 'not measured'
_chemical_formula_moiety 'Re2 Cl5 (P (C3 H7)3)3, C6 H14'
_chemical_formula_structural '1,3,6-Re2Cl5(Pn-Pr3)3, 1/4 C6H14'
_chemical_formula_sum 'C28.5 H66.5 Cl5 P3 Re2'
_chemical_formula_weight 1051.88
_chemical_melting_point ?
_chemical_name_systematic
; 
 Pentachloro-tris(tripropylphosphine)-di-rhenium (II,III), 1,3,6-
 isomer, hexane solvate
;
_space_group_IT_number 14
_symmetry_cell_setting monoclinic
_symmetry_space_group_name_Hall '-P 2yn'
_symmetry_space_group_name_H-M 'P 1 21/n 1'
_atom_sites_solution_hydrogens geom
_atom_sites_solution_primary direct
_atom_sites_solution_secondary difmap
_audit_creation_method SHELXL
_cell_angle_alpha 90.00
_cell_angle_beta 93.37(2)
_cell_angle_gamma 90.00
_cell_formula_units_Z 4
_cell_length_a 11.7679(9)
_cell_length_b 18.574(5)
_cell_length_c 19.688(4)
_cell_measurement_reflns_used 249
_cell_measurement_temperature 213(2)
_cell_measurement_theta_max 20.8
_cell_measurement_theta_min 8.5
_cell_volume 4295.9(15)
_computing_cell_refinement 'MADNES (Enraf-Nonius, 1989)'
_computing_data_collection 'MADNES (Enraf-Nonius, 1989)'
_computing_data_reduction 'PROCOR (Kabsch, 1988)'
_computing_molecular_graphics 'SHELXTL V.5 (Siemens, 1994)'
_computing_publication_material CIFTAB
_computing_structure_refinement 'SHELXL-93 (Sheldrick, 1993)'
_computing_structure_solution 'SHELXTL V.5 (Siemens, 1994)'
_diffrn_ambient_temperature 213(2)
_diffrn_measurement_device 'Nonius FAST area detector'
_diffrn_measurement_method 'Ellipsoid-mask fitting'
_diffrn_radiation_monochromator graphite
_diffrn_radiation_source 'fine-focus sealed tube'
_diffrn_radiation_type MoK\a
_diffrn_radiation_wavelength 0.71073
_diffrn_reflns_av_R_equivalents 0.0405
_diffrn_reflns_av_sigmaI/netI 0.0362
_diffrn_reflns_limit_h_max 12
_diffrn_reflns_limit_h_min -11
_diffrn_reflns_limit_k_max 19
_diffrn_reflns_limit_k_min -19
_diffrn_reflns_limit_l_max 21
_diffrn_reflns_limit_l_min -21
_diffrn_reflns_number 16106
_diffrn_reflns_theta_max 22.56
_diffrn_reflns_theta_min 2.19
_diffrn_standards_number 'none (area detector data)'
_exptl_absorpt_coefficient_mu 6.070
_exptl_absorpt_correction_T_max 0.411
_exptl_absorpt_correction_T_min 0.304
_exptl_absorpt_correction_type 'SORTAV (Blessing, 1995)'
_exptl_crystal_colour green
_exptl_crystal_density_diffrn 1.626
_exptl_crystal_density_meas ?
_exptl_crystal_density_method none
_exptl_crystal_description block-shaped
_exptl_crystal_F_000 2070
_exptl_crystal_size_max 0.15
_exptl_crystal_size_mid 0.15
_exptl_crystal_size_min 0.13
_refine_diff_density_max 1.337
_refine_diff_density_min -0.638
_refine_diff_density_rms 0.158
_refine_ls_extinction_coef noref
_refine_ls_extinction_method none
_refine_ls_goodness_of_fit_all 1.148
_refine_ls_goodness_of_fit_obs 1.146
_refine_ls_hydrogen_treatment noref
_refine_ls_matrix_type full
_refine_ls_number_parameters 397
_refine_ls_number_reflns 5597
_refine_ls_number_restraints 8
_refine_ls_restrained_S_all 1.150
_refine_ls_restrained_S_obs 1.145
_refine_ls_R_factor_all 0.0545
_refine_ls_R_factor_obs 0.0455
_refine_ls_shift/esd_max 0.001
_refine_ls_shift/esd_mean 0.000
_refine_ls_structure_factor_coef Fsqd
_refine_ls_weighting_details 'w=1/[\s^2^(Fo^2^)+(0.0291P)^2^+55.3062P] where P=(Fo^2^+2Fc^2^)/3'
_refine_ls_weighting_scheme calc
_refine_ls_wR_factor_all 0.1123
_refine_ls_wR_factor_obs 0.1048
_reflns_number_observed 4956
_reflns_number_total 5597
_reflns_observed_criterion >2sigma(I)
_cod_data_source_file ic990114f_4.cif
_cod_data_source_block 2a,0.25C6H14
_cod_depositor_comments
;
The following automatic conversions were performed:

'_chemical_melting_point' value 'not measured' was changed to '?' -
the value is undefined or not given.

Automatic conversion script
Id: cif_fix_values 1673 2011-04-08 12:14:43Z adriana 

The following automatic conversions were performed:

'_exptl_crystal_density_meas' value 'not measured' was changed to '?'
- the value is perceived as not measured.

Automatic conversion script
Id: cif_fix_values 3008 2015-01-20 13:52:24Z robertas 

The following automatic conversions were performed:

'_refine_ls_weighting_scheme' value 'calc
w=1/[\s^2^(Fo^2^)+(0.0291P)^2^+55.3062P] where P=(Fo^2^+2Fc^2^)/3'
was changed to 'calc'. New tag '_refine_ls_weighting_details' was
created. The value of the new tag was set to
'w=1/[\s^2^(Fo^2^)+(0.0291P)^2^+55.3062P] where P=(Fo^2^+2Fc^2^)/3'.

Automatic conversion script
Id: cif_fix_values 3143 2015-03-26 13:38:13Z robertas 
;
_cod_original_cell_volume 4296(2)
_cod_original_formula_sum 'C28.50 H66.50 Cl5 P3 Re2'
_cod_database_code 4322142

loop_
_symmetry_equiv_pos_as_xyz
'x, y, z'
'-x+1/2, y+1/2, -z+1/2'
'-x, -y, -z'
'x-1/2, -y-1/2, z-1/2'

loop_
_atom_site_aniso_label
_atom_site_aniso_U_11
_atom_site_aniso_U_22
_atom_site_aniso_U_33
_atom_site_aniso_U_23
_atom_site_aniso_U_13
_atom_site_aniso_U_12
Re1 0.0260(3) 0.0192(2) 0.0333(3) -0.0021(2) 0.0021(2) -0.0002(2)
Re2 0.0318(3) 0.0202(2) 0.0372(3) -0.0045(2) 0.0018(2) 0.0001(2)
Re1X 0.046(5) 0.027(5) 0.044(5) 0.002(4) 0.009(4) 0.012(4)
Re2X 0.039(5) 0.024(5) 0.046(5) -0.006(4) -0.005(4) -0.001(4)
Re1Y 0.052(7) 0.038(6) 0.071(8) 0.019(5) 0.002(5) 0.010(5)
Re2Y 0.052(7) 0.034(6) 0.067(7) 0.000(5) -0.002(5) 0.005(5)
P1 0.0300(14) 0.0210(13) 0.046(2) -0.0010(11) 0.0071(12) 0.0022(11)
P2 0.040(2) 0.036(2) 0.041(2) 0.0001(13) 0.0095(12) -0.0007(13)
P3 0.035(2) 0.0327(15) 0.052(2) -0.0117(13) 0.0028(13) 0.0066(12)
Cl1 0.0332(14) 0.0384(14) 0.046(2) -0.0055(12) -0.0021(11) -0.0058(11)
Cl2 0.0339(14) 0.0412(15) 0.058(2) 0.0010(13) 0.0068(12) 0.0074(12)
Cl3 0.071(2) 0.0365(15) 0.041(2) -0.0006(12) 0.0101(14) 0.0048(14)
Cl4 0.050(2) 0.0241(13) 0.056(2) 0.0041(12) 0.0039(13) 0.0005(11)
Cl5 0.045(2) 0.0372(15) 0.063(2) -0.0109(13) -0.0089(14) -0.0037(13)
C1 0.040(6) 0.030(6) 0.063(8) -0.004(5) 0.003(5) -0.004(5)
C2 0.039(7) 0.048(7) 0.073(9) -0.014(6) -0.001(6) 0.008(6)
C3 0.112(12) 0.032(7) 0.056(8) -0.002(6) 0.018(8) 0.013(7)
C4 0.064(8) 0.039(6) 0.035(6) 0.000(5) -0.011(5) 0.004(6)
C5 0.060(8) 0.054(8) 0.064(8) -0.005(6) -0.028(7) -0.011(7)
C6 0.083(11) 0.095(12) 0.070(10) 0.001(9) -0.024(8) -0.014(9)
C7 0.042(7) 0.041(6) 0.062(8) 0.009(6) 0.014(6) -0.002(5)
C8 0.047(7) 0.043(7) 0.085(9) 0.017(6) 0.022(7) -0.009(6)
C9 0.065(9) 0.095(11) 0.091(11) 0.019(9) 0.015(8) -0.035(9)
C10 0.060(8) 0.065(8) 0.036(7) -0.015(6) 0.010(6) -0.007(7)
C11 0.069(9) 0.057(8) 0.083(10) -0.021(7) 0.000(8) 0.005(7)
C12 0.067(9) 0.058(8) 0.070(9) -0.011(7) 0.019(7) 0.000(7)
C13 0.052(8) 0.059(8) 0.067(9) 0.019(7) 0.001(6) 0.006(6)
C14 0.078(11) 0.076(11) 0.098(12) -0.012(9) -0.002(9) 0.009(9)
C15 0.059(10) 0.077(12) 0.233(25) -0.015(14) 0.015(13) -0.034(9)
C16 0.052(7) 0.050(7) 0.052(7) 0.002(6) -0.004(6) -0.009(6)
C17 0.068(10) 0.105(12) 0.073(10) 0.038(9) 0.009(8) 0.011(9)
C18 0.052(9) 0.145(16) 0.090(12) 0.061(11) -0.016(8) -0.018(10)
C19 0.037(6) 0.048(7) 0.057(7) -0.008(6) 0.004(5) 0.000(5)
C20 0.065(9) 0.071(9) 0.070(9) -0.018(8) 0.005(7) 0.005(8)
C21 0.065(9) 0.108(13) 0.079(10) 0.001(9) 0.022(8) -0.030(9)
C22 0.062(8) 0.045(7) 0.070(9) -0.018(6) 0.000(7) 0.005(6)
C23 0.069(10) 0.049(8) 0.116(13) -0.013(8) 0.015(9) -0.001(7)
C24 0.066(9) 0.054(8) 0.096(11) -0.033(8) 0.035(8) -0.008(7)
C25 0.050(7) 0.037(7) 0.078(9) 0.008(6) -0.006(6) 0.002(6)
C26 0.113(14) 0.071(10) 0.085(11) 0.013(9) -0.003(10) 0.033(10)
C27 0.093(12) 0.057(9) 0.098(12) 0.021(8) -0.003(9) 0.009(8)

loop_
_atom_site_label
_atom_site_type_symbol
_atom_site_fract_x
_atom_site_fract_y
_atom_site_fract_z
_atom_site_U_iso_or_equiv
_atom_site_thermal_displace_type
_atom_site_occupancy
_atom_site_calc_flag
_atom_site_refinement_flags
_atom_site_disorder_group
Re1 Re 0.68666(3) 0.59848(2) 0.14798(2) 0.02616(15) Uani 0.902(2) d PD .
Re2 Re 0.66279(4) 0.69297(2) 0.21491(2) 0.0297(2) Uani 0.902(2) d PD .
Re1X Re 0.6003(7) 0.6230(4) 0.1932(4) 0.039(3) Uani 0.0510(13) d PD .
Re2X Re 0.7603(7) 0.6733(4) 0.1645(4) 0.037(3) Uani 0.0510(13) d PD .
Re1Y Re 0.6328(9) 0.6660(5) 0.1399(6) 0.054(4) Uani 0.0483(14) d PD .
Re2Y Re 0.7369(9) 0.6257(5) 0.2268(5) 0.051(4) Uani 0.0483(14) d PD .
P1 P 0.6671(2) 0.49704(13) 0.22633(14) 0.0320(6) Uani 1 d . .
P2 P 0.7358(2) 0.64668(15) 0.03632(14) 0.0389(7) Uani 1 d . .
P3 P 0.4562(2) 0.71144(15) 0.1987(2) 0.0397(7) Uani 1 d . .
Cl1 Cl 0.5137(2) 0.56502(14) 0.08944(13) 0.0395(6) Uani 1 d . .
Cl2 Cl 0.8829(2) 0.57250(14) 0.15751(15) 0.0444(7) Uani 1 d . .
Cl3 Cl 0.6183(3) 0.65595(15) 0.32349(14) 0.0493(7) Uani 1 d . .
Cl4 Cl 0.6797(2) 0.79682(13) 0.14992(14) 0.0433(7) Uani 1 d . .
Cl5 Cl 0.8484(2) 0.71773(15) 0.2605(2) 0.0488(7) Uani 1 d . .
C1 C 0.7234(9) 0.4184(6) 0.1838(6) 0.044(3) Uani 1 d . .
H1A H 0.8025(9) 0.4284(6) 0.1741(6) 0.053 Uiso 1 calc R .
H1B H 0.7242(9) 0.3778(6) 0.2157(6) 0.053 Uiso 1 calc R .
C2 C 0.6603(10) 0.3950(6) 0.1181(7) 0.054(3) Uani 1 d . .
H2A H 0.5838(10) 0.3786(6) 0.1279(7) 0.064 Uiso 1 calc R .
H2B H 0.6522(10) 0.4363(6) 0.0872(7) 0.064 Uiso 1 calc R .
C3 C 0.7219(13) 0.3350(6) 0.0837(7) 0.066(4) Uani 1 d . .
H3A H 0.6793(13) 0.3214(6) 0.0419(7) 0.099 Uiso 1 calc R .
H3B H 0.7289(13) 0.2937(6) 0.1138(7) 0.099 Uiso 1 calc R .
H3C H 0.7972(13) 0.3513(6) 0.0731(7) 0.099 Uiso 1 calc R .
C4 C 0.7439(10) 0.4927(6) 0.3104(5) 0.046(3) Uani 1 d . .
H4A H 0.7022(10) 0.5226(6) 0.3415(5) 0.055 Uiso 1 calc R .
H4B H 0.7394(10) 0.4430(6) 0.3266(5) 0.055 Uiso 1 calc R .
C5 C 0.8675(11) 0.5152(7) 0.3176(6) 0.061(4) Uani 1 d . .
H5A H 0.9109(11) 0.4868(7) 0.2861(6) 0.073 Uiso 1 calc R .
H5B H 0.8737(11) 0.5660(7) 0.3049(6) 0.073 Uiso 1 calc R .
C6 C 0.9191(13) 0.5049(9) 0.3891(7) 0.084(5) Uani 1 d . .
H6A H 0.9981(13) 0.5200(9) 0.3911(7) 0.125 Uiso 1 calc R .
H6B H 0.9147(13) 0.4545(9) 0.4016(7) 0.125 Uiso 1 calc R .
H6C H 0.8775(13) 0.5336(9) 0.4204(7) 0.125 Uiso 1 calc R .
C7 C 0.5230(9) 0.4704(6) 0.2457(6) 0.048(3) Uani 1 d . .
H7A H 0.4930(9) 0.5072(6) 0.2754(6) 0.057 Uiso 1 calc R .
H7B H 0.4756(9) 0.4711(6) 0.2031(6) 0.057 Uiso 1 calc R .
C8 C 0.5082(10) 0.3974(6) 0.2792(7) 0.058(3) Uani 1 d . .
H8A H 0.5478(10) 0.3607(6) 0.2538(7) 0.069 Uiso 1 calc R .
H8B H 0.5431(10) 0.3988(6) 0.3256(7) 0.069 Uiso 1 calc R .
C9 C 0.3842(12) 0.3767(9) 0.2817(8) 0.083(5) Uani 1 d . .
H9A H 0.3785(12) 0.3301(9) 0.3034(8) 0.125 Uiso 1 calc R .
H9B H 0.3496(12) 0.3744(9) 0.2358(8) 0.125 Uiso 1 calc R .
H9C H 0.3450(12) 0.4125(9) 0.3076(8) 0.125 Uiso 1 calc R .
C10 C 0.7334(11) 0.5690(7) -0.0233(6) 0.053(3) Uani 1 d . .
H10A H 0.6588(11) 0.5457(7) -0.0224(6) 0.064 Uiso 1 calc R .
H10B H 0.7402(11) 0.5878(7) -0.0694(6) 0.064 Uiso 1 calc R .
C11 C 0.8209(12) 0.5139(7) -0.0107(8) 0.070(4) Uani 1 d . .
H11A H 0.8139(12) 0.4939(7) 0.0349(8) 0.084 Uiso 1 calc R .
H11B H 0.8961(12) 0.5364(7) -0.0117(8) 0.084 Uiso 1 calc R .
C12 C 0.8128(12) 0.4531(7) -0.0622(7) 0.064(4) Uani 1 d . .
H12A H 0.8726(12) 0.4183(7) -0.0515(7) 0.096 Uiso 1 calc R .
H12B H 0.8214(12) 0.4724(7) -0.1074(7) 0.096 Uiso 1 calc R .
H12C H 0.7392(12) 0.4298(7) -0.0608(7) 0.096 Uiso 1 calc R .
C13 C 0.8761(11) 0.6843(7) 0.0259(7) 0.060(3) Uani 1 d . .
H13A H 0.9321(11) 0.6464(7) 0.0373(7) 0.072 Uiso 1 calc R .
H13B H 0.8815(11) 0.6953(7) -0.0225(7) 0.072 Uiso 1 calc R .
C14 C 0.9107(13) 0.7475(8) 0.0638(9) 0.084(5) Uani 1 d . .
H14A H 0.9114(13) 0.7376(8) 0.1127(9) 0.101 Uiso 1 calc R .
H14B H 0.8574(13) 0.7870(8) 0.0532(9) 0.101 Uiso 1 calc R .
C15 C 1.0355(13) 0.7690(9) 0.0429(12) 0.123(8) Uani 1 d . .
H15A H 1.0608(13) 0.8117(9) 0.0679(12) 0.184 Uiso 1 calc R .
H15B H 1.0338(13) 0.7788(9) -0.0055(12) 0.184 Uiso 1 calc R .
H15C H 1.0876(13) 0.7296(9) 0.0537(12) 0.184 Uiso 1 calc R .
C16 C 0.6357(10) 0.7075(6) -0.0085(6) 0.052(3) Uani 1 d . .
H16A H 0.5609(10) 0.6841(6) -0.0105(6) 0.062 Uiso 1 calc R .
H16B H 0.6298(10) 0.7506(6) 0.0196(6) 0.062 Uiso 1 calc R .
C17 C 0.6567(13) 0.7317(9) -0.0781(8) 0.082(5) Uani 1 d . .
H17A H 0.6598(13) 0.6894(9) -0.1078(8) 0.098 Uiso 1 calc R .
H17B H 0.7310(13) 0.7555(9) -0.0775(8) 0.098 Uiso 1 calc R .
C18 C 0.5679(12) 0.7822(10) -0.1073(8) 0.097(6) Uani 1 d . .
H18A H 0.5863(12) 0.7961(10) -0.1528(8) 0.145 Uiso 1 calc R .
H18B H 0.5655(12) 0.8247(10) -0.0788(8) 0.145 Uiso 1 calc R .
H18C H 0.4943(12) 0.7586(10) -0.1091(8) 0.145 Uiso 1 calc R .
C19 C 0.3650(9) 0.6367(6) 0.2232(6) 0.047(3) Uani 1 d . .
H19A H 0.3753(9) 0.5971(6) 0.1912(6) 0.057 Uiso 1 calc R .
H19B H 0.3939(9) 0.6199(6) 0.2682(6) 0.057 Uiso 1 calc R .
C20 C 0.2381(11) 0.6494(8) 0.2264(7) 0.069(4) Uani 1 d . .
H20A H 0.2259(11) 0.6910(8) 0.2557(7) 0.083 Uiso 1 calc R .
H20B H 0.2058(11) 0.6609(8) 0.1807(7) 0.083 Uiso 1 calc R .
C21 C 0.1762(12) 0.5854(9) 0.2533(8) 0.083(5) Uani 1 d . .
H21A H 0.0957(12) 0.5964(9) 0.2542(8) 0.125 Uiso 1 calc R .
H21B H 0.2065(12) 0.5743(9) 0.2990(8) 0.125 Uiso 1 calc R .
H21C H 0.1864(12) 0.5442(9) 0.2239(8) 0.125 Uiso 1 calc R .
C22 C 0.4166(11) 0.7790(6) 0.2624(7) 0.059(3) Uani 1 d . .
H22A H 0.3407(11) 0.7971(6) 0.2482(7) 0.071 Uiso 1 calc R .
H22B H 0.4097(11) 0.7537(6) 0.3056(7) 0.071 Uiso 1 calc R .
C23 C 0.4885(13) 0.8399(7) 0.2757(9) 0.078(4) Uani 1 d . .
H23A H 0.4969(13) 0.8659(7) 0.2329(9) 0.093 Uiso 1 calc R .
H23B H 0.5641(13) 0.8230(7) 0.2920(9) 0.093 Uiso 1 calc R .
C24 C 0.4442(12) 0.8919(7) 0.3278(8) 0.071(4) Uani 1 d . .
H24A H 0.4968(12) 0.9318(7) 0.3343(8) 0.107 Uiso 1 calc R .
H24B H 0.4374(12) 0.8670(7) 0.3707(8) 0.107 Uiso 1 calc R .
H24C H 0.3701(12) 0.9099(7) 0.3115(8) 0.107 Uiso 1 calc R .
C25 C 0.3989(11) 0.7419(6) 0.1163(7) 0.055(3) Uani 1 d . .
H25A H 0.4526(11) 0.7269(6) 0.0828(7) 0.066 Uiso 1 calc R .
H25B H 0.3283(11) 0.7151(6) 0.1060(7) 0.066 Uiso 1 calc R .
C26 C 0.3735(16) 0.8181(8) 0.1037(8) 0.090(5) Uani 1 d . .
H26A H 0.4425(16) 0.8459(8) 0.1156(8) 0.108 Uiso 1 calc R .
H26B H 0.3156(16) 0.8330(8) 0.1346(8) 0.108 Uiso 1 calc R .
C27 C 0.3329(14) 0.8377(8) 0.0337(8) 0.083(5) Uani 1 d . .
H27A H 0.3189(14) 0.8892(8) 0.0313(8) 0.124 Uiso 1 calc R .
H27B H 0.2630(14) 0.8120(8) 0.0215(8) 0.124 Uiso 1 calc R .
H27C H 0.3903(14) 0.8250(8) 0.0024(8) 0.124 Uiso 1 calc R .
C28 C 0.2096(67) 0.0599(70) 0.0565(56) 0.132(45) Uiso 0.25 d PD 1
C29 C 0.1373(56) 0.0327(36) 0.0094(29) 0.083(18) Uiso 0.25 d PD 1
C30 C 0.0230(63) 0.0184(48) 0.0288(30) 0.116(32) Uiso 0.25 d PD 1
C28X C 0.2359(53) 0.0645(44) 0.0383(41) 0.075(21) Uiso 0.25 d PD 2
C29X C 0.1320(57) 0.0481(42) 0.0550(32) 0.099(23) Uiso 0.25 d PD 2
C30X C 0.0568(41) 0.0117(37) 0.0057(37) 0.076(18) Uiso 0.25 d PD 2

loop_
_atom_type_symbol
_atom_type_description
_atom_type_scat_dispersion_real
_atom_type_scat_dispersion_imag
_atom_type_scat_source
C C 0.0033 0.0016 'International Tables Vol C Tables 4.2.6.8 and 6.1.1.4'
H H 0.0000 0.0000 'International Tables Vol C Tables 4.2.6.8 and 6.1.1.4'
P P 0.1023 0.0942 'International Tables Vol C Tables 4.2.6.8 and 6.1.1.4'
Cl Cl 0.1484 0.1585 'International Tables Vol C Tables 4.2.6.8 and 6.1.1.4'
Re Re -1.0185 7.2310 'International Tables Vol C Tables 4.2.6.8 and 6.1.1.4'

loop_
_geom_angle_atom_site_label_1
_geom_angle_atom_site_label_2
_geom_angle_atom_site_label_3
_geom_angle
_geom_angle_site_symmetry_1
_geom_angle_site_symmetry_3
_geom_angle_publ_flag
Re2 Re1 Cl2 105.78(7) . . y
Re2 Re1 Cl1 111.21(7) . . y
Cl2 Re1 Cl1 142.87(10) . . y
Re2 Re1 P1 102.35(7) . . y
Cl2 Re1 P1 85.43(9) . . y
Cl1 Re1 P1 89.70(9) . . y
Re2 Re1 P2 106.59(7) . . y
Cl2 Re1 P2 82.29(10) . . y
Cl1 Re1 P2 84.33(10) . . y
P1 Re1 P2 150.68(9) . . y
Re1 Re2 Cl4 108.08(7) . . y
Re1 Re2 Cl3 110.69(7) . . y
Cl4 Re2 Cl3 141.07(10) . . y
Re1 Re2 Cl5 103.50(7) . . y
Cl4 Re2 Cl5 86.60(10) . . y
Cl3 Re2 Cl5 87.79(11) . . y
Re1 Re2 P3 101.06(7) . . y
Cl4 Re2 P3 85.91(10) . . y
Cl3 Re2 P3 83.47(11) . . y
Cl5 Re2 P3 155.44(10) . . y
Re2X Re1X P3 110.0(4) . . n
Re2X Re1X Cl1 106.8(4) . . n
P3 Re1X Cl1 94.5(3) . . n
Re2X Re1X P1 101.5(4) . . n
P3 Re1X P1 147.0(4) . . n
Cl1 Re1X P1 85.3(3) . . n
Re2X Re1X Cl3 97.5(4) . . n
P3 Re1X Cl3 79.1(3) . . n
Cl1 Re1X Cl3 155.6(4) . . n
P1 Re1X Cl3 87.6(3) . . n
Re1X Re2X Cl5 107.3(4) . . n
Re1X Re2X Cl2 102.3(4) . . n
Cl5 Re2X Cl2 95.0(3) . . n
Re1X Re2X Cl4 95.4(4) . . n
Cl5 Re2X Cl4 85.0(3) . . n
Cl2 Re2X Cl4 161.5(4) . . n
Re1X Re2X P2 97.0(4) . . n
Cl5 Re2X P2 155.7(4) . . n
Cl2 Re2X P2 79.9(3) . . n
Cl4 Re2X P2 92.5(3) . . n
Re2Y Re1Y P2 108.6(5) . . n
Re2Y Re1Y Cl4 99.3(5) . . n
P2 Re1Y Cl4 95.2(4) . . n
Re2Y Re1Y Cl1 109.2(5) . . n
P2 Re1Y Cl1 81.6(4) . . n
Cl4 Re1Y Cl1 150.9(4) . . n
Re2Y Re1Y P3 101.0(5) . . n
P2 Re1Y P3 150.4(4) . . n
Cl4 Re1Y P3 80.0(3) . . n
Cl1 Re1Y P3 88.7(4) . . n
Re1Y Re2Y Cl5 105.3(5) . . n
Re1Y Re2Y Cl2 94.7(5) . . n
Cl5 Re2Y Cl2 93.1(4) . . n
Re1Y Re2Y Cl3 102.0(5) . . n
Cl5 Re2Y Cl3 86.9(4) . . n
Cl2 Re2Y Cl3 162.7(4) . . n
Re1Y Re2Y P1 98.9(5) . . n
Cl5 Re2Y P1 155.6(5) . . n
Cl2 Re2Y P1 81.7(3) . . n
Cl3 Re2Y P1 91.1(4) . . n
C1 P1 C7 104.2(5) . . n
C1 P1 C4 101.9(5) . . n
C7 P1 C4 102.3(6) . . n
C1 P1 Re1 106.0(4) . . n
C7 P1 Re1 117.4(4) . . n
C4 P1 Re1 122.6(4) . . n
C1 P1 Re2Y 129.2(5) . . n
C7 P1 Re2Y 124.1(4) . . n
C4 P1 Re2Y 84.0(4) . . n
C1 P1 Re1X 137.2(4) . . n
C7 P1 Re1X 91.5(4) . . n
C4 P1 Re1X 113.5(4) . . n
C13 P2 C16 105.9(6) . . n
C13 P2 C10 101.9(6) . . n
C16 P2 C10 100.9(6) . . n
C13 P2 Re1Y 122.2(5) . . n
C16 P2 Re1Y 88.6(5) . . n
C10 P2 Re1Y 130.3(5) . . n
C13 P2 Re1 120.1(4) . . n
C16 P2 Re1 118.5(4) . . n
C10 P2 Re1 106.6(4) . . n
C13 P2 Re2X 89.2(5) . . n
C16 P2 Re2X 112.9(4) . . n
C10 P2 Re2X 140.0(5) . . n
C25 P3 C19 106.2(6) . . n
C25 P3 C22 107.4(6) . . n
C19 P3 C22 99.2(6) . . n
C25 P3 Re1X 113.9(5) . . n
C19 P3 Re1X 85.3(4) . . n
C22 P3 Re1X 135.2(5) . . n
C25 P3 Re2 118.3(4) . . n
C19 P3 Re2 116.7(4) . . n
C22 P3 Re2 107.0(4) . . n
C25 P3 Re1Y 88.2(5) . . n
C19 P3 Re1Y 111.7(4) . . n
C22 P3 Re1Y 140.0(5) . . n
C2 C1 P1 116.6(8) . . n
C3 C2 C1 111.7(10) . . n
C5 C4 P1 119.4(8) . . n
C6 C5 C4 112.6(12) . . n
C8 C7 P1 117.6(8) . . n
C9 C8 C7 112.1(11) . . n
C11 C10 P2 116.8(9) . . n
C10 C11 C12 113.0(11) . . n
C14 C13 P2 119.1(11) . . n
C13 C14 C15 107.9(13) . . n
C17 C16 P2 120.0(10) . . n
C16 C17 C18 113.3(13) . . n
C20 C19 P3 119.0(9) . . n
C21 C20 C19 113.0(12) . . n
C23 C22 P3 119.4(10) . . n
C22 C23 C24 113.8(12) . . n
C26 C25 P3 121.1(10) . . n
C25 C26 C27 116.7(14) . . n
C28 C29 C30 117.1(52) . . n
C30 C30 C29 101.3(72) 3 . n
C28X C29X C30X 118.7(52) . . n
C30X C30X C29X 142.1(92) 3 . n

loop_
_geom_bond_atom_site_label_1
_geom_bond_atom_site_label_2
_geom_bond_distance
_geom_bond_site_symmetry_2
_geom_bond_publ_flag
Re1 Re2 2.2224(7) . y
Re1 Cl2 2.356(3) . y
Re1 Cl1 2.362(2) . y
Re1 P1 2.455(3) . y
Re1 P2 2.473(3) . y
Re2 Cl4 2.330(3) . y
Re2 Cl3 2.334(3) . y
Re2 Cl5 2.358(3) . y
Re2 P3 2.457(3) . y
Re1X Re2X 2.205(12) . n
Re1X P3 2.367(8) . n
Re1X Cl1 2.475(9) . n
Re1X P1 2.542(8) . n
Re1X Cl3 2.634(9) . n
Re2X Cl5 2.258(9) . n
Re2X Cl2 2.372(9) . n
Re2X Cl4 2.493(8) . n
Re2X P2 2.571(9) . n
Re1Y Re2Y 2.177(13) . n
Re1Y P2 2.460(12) . n
Re1Y Cl4 2.496(11) . n
Re1Y Cl1 2.511(11) . n
Re1Y P3 2.579(12) . n
Re2Y Cl5 2.232(10) . n
Re2Y Cl2 2.463(11) . n
Re2Y Cl3 2.490(12) . n
Re2Y P1 2.527(10) . n
P1 C1 1.827(11) . n
P1 C7 1.828(11) . n
P1 C4 1.840(10) . n
P2 C13 1.816(13) . n
P2 C16 1.822(12) . n
P2 C10 1.859(11) . n
P3 C25 1.811(12) . n
P3 C19 1.837(12) . n
P3 C22 1.853(12) . n
C1 C2 1.52(2) . n
C2 C3 1.51(2) . n
C4 C5 1.51(2) . n
C5 C6 1.51(2) . n
C7 C8 1.523(15) . n
C8 C9 1.51(2) . n
C10 C11 1.46(2) . n
C11 C12 1.52(2) . n
C13 C14 1.44(2) . n
C14 C15 1.60(2) . n
C16 C17 1.48(2) . n
C17 C18 1.49(2) . n
C19 C20 1.52(2) . n
C20 C21 1.51(2) . n
C22 C23 1.43(2) . n
C23 C24 1.52(2) . n
C25 C26 1.46(2) . n
C26 C27 1.48(2) . n
C28 C29 1.32(7) . n
C29 C30 1.44(6) . n
C30 C30 1.41(8) 3 n
C28X C29X 1.32(7) . n
C29X C30X 1.44(6) . n
C30X C30X 1.41(8) 3 n

loop_
_geom_torsion_atom_site_label_1
_geom_torsion_atom_site_label_2
_geom_torsion_atom_site_label_3
_geom_torsion_atom_site_label_4
_geom_torsion
_geom_torsion_site_symmetry_1
_geom_torsion_site_symmetry_2
_geom_torsion_site_symmetry_3
_geom_torsion_site_symmetry_4
_geom_torsion_publ_flag
P1 Re1 Re2 Cl3 -4.02(11) . . . . y
P1 Re1 Re2 P3 -91.15(10) . . . . n
P1 Re1 Re2 Cl4 179.57(9) . . . . n
P1 Re1 Re2 Cl5 88.75(10) . . . . n
Cl1 Re1 Re2 Cl3 90.53(11) . . . . n
Cl1 Re1 Re2 P3 3.39(10) . . . . y
Cl1 Re1 Re2 Cl4 -85.89(10) . . . . n
Cl1 Re1 Re2 Cl5 -176.70(10) . . . . n
P2 Re1 Re2 Cl3 -179.19(11) . . . . n
P2 Re1 Re2 P3 93.68(10) . . . . n
P2 Re1 Re2 Cl4 4.40(10) . . . . y
P2 Re1 Re2 Cl5 -86.42(11) . . . . n
Cl2 Re1 Re2 Cl3 -92.70(11) . . . . n
Cl2 Re1 Re2 P3 -179.83(10) . . . . n
Cl2 Re1 Re2 Cl4 90.89(10) . . . . n
Cl2 Re1 Re2 Cl5 0.07(11) . . . . y
